data_2222741
loop_
_publ_author_name
'Zhang, Bing-Yu'
'Nie, Jing-Jing'
'Xu, Duan-Jun'

_publ_section_title
Bis(1<i>H</i>-imidazole-\k<i>N</i>^3^)bis(2-oxidopyridinium-3-carboxylato-\k^2^<i>O</i>^2^,<i>O</i>^3^)cobalt(II)
_journal_coeditor_code HK2743
_journal_issue 8
_journal_name_full 'Acta Crystallographica Section E'
_journal_page_first m987
_journal_page_last m988
_journal_paper_doi 10.1107/S1600536809028694
_journal_volume 65
_journal_year 2009
_chemical_formula_iupac '[Co (C6 H4 N O3)2 (C3 H4 N2)2]'
_chemical_formula_moiety 'C18 H16 Co N6 O6'
_chemical_formula_sum 'C18 H16 Co N6 O6'
_chemical_formula_weight 471.30
_chemical_name_systematic
;
Bis(1<i>H</i>-imidazole-\k<i>N</i>^3^)bis(2-oxidopyridinium-3-carboxylato-
\k^2^<i>O</i>^2^,<i>O</i>^3^)cobalt(II)
;
_space_group_IT_number 15
_symmetry_cell_setting monoclinic
_symmetry_space_group_name_Hall '-C 2yc'
_symmetry_space_group_name_H-M 'C 1 2/c 1'
_atom_sites_solution_hydrogens geom
_atom_sites_solution_primary direct
_atom_sites_solution_secondary difmap
_audit_creation_method SHELXL-97
_cell_angle_alpha 90.00
_cell_angle_beta 111.407(4)
_cell_angle_gamma 90.00
_cell_formula_units_Z 4
_cell_length_a 16.594(2)
_cell_length_b 10.0524(12)
_cell_length_c 12.8271(15)
_cell_measurement_reflns_used 4226
_cell_measurement_temperature 294(2)
_cell_measurement_theta_max 25.2
_cell_measurement_theta_min 2.5
_cell_volume 1992.1(4)
_computing_cell_refinement 'PROCESS-AUTO (Rigaku, 1998)'
_computing_data_collection 'PROCESS-AUTO (Rigaku, 1998)'
_computing_data_reduction 'CrystalStructure (Rigaku/MSC, 2002)'
_computing_molecular_graphics 'ORTEP-3 (Farrugia, 1997)'
_computing_publication_material 'WinGX (Farrugia, 1999)'
_computing_structure_refinement 'SHELXL97 (Sheldrick, 2008)'
_computing_structure_solution 'SIR92 (Altomare <i>et al.</i>,  1993)'
_diffrn_ambient_temperature 294(2)
_diffrn_detector_area_resol_mean 10.00
_diffrn_measured_fraction_theta_full 0.990
_diffrn_measured_fraction_theta_max 0.990
_diffrn_measurement_device_type 'Rigaku R-AXIS RAPID IP'
_diffrn_measurement_method \w
_diffrn_radiation_monochromator graphite
_diffrn_radiation_source 'fine-focus sealed tube'
_diffrn_radiation_type MoK\a
_diffrn_radiation_wavelength 0.71073
_diffrn_reflns_av_R_equivalents 0.0341
_diffrn_reflns_av_sigmaI/netI 0.0228
_diffrn_reflns_limit_h_max 20
_diffrn_reflns_limit_h_min -20
_diffrn_reflns_limit_k_max 12
_diffrn_reflns_limit_k_min -12
_diffrn_reflns_limit_l_max 15
_diffrn_reflns_limit_l_min -14
_diffrn_reflns_number 10627
_diffrn_reflns_theta_full 25.40
_diffrn_reflns_theta_max 25.40
_diffrn_reflns_theta_min 2.42
_diffrn_standards_interval_count 0
_diffrn_standards_interval_time 0
_diffrn_standards_number 0
_exptl_absorpt_coefficient_mu 0.912
_exptl_absorpt_correction_T_max 0.790
_exptl_absorpt_correction_T_min 0.665
_exptl_absorpt_correction_type multi-scan
_exptl_absorpt_process_details '(ABSCOR; Higashi, 1995)'
_exptl_crystal_colour pink
_exptl_crystal_density_diffrn 1.571
_exptl_crystal_density_method 'not measured'
_exptl_crystal_description block
_exptl_crystal_F_000 964
_exptl_crystal_size_max 0.40
_exptl_crystal_size_mid 0.30
_exptl_crystal_size_min 0.26
_refine_diff_density_max 0.244
_refine_diff_density_min -0.224
_refine_ls_extinction_method none
_refine_ls_goodness_of_fit_ref 1.068
_refine_ls_hydrogen_treatment constr
_refine_ls_matrix_type full
_refine_ls_number_parameters 141
_refine_ls_number_reflns 1824
_refine_ls_number_restraints 0
_refine_ls_restrained_S_all 1.068
_refine_ls_R_factor_all 0.0365
_refine_ls_R_factor_gt 0.0278
_refine_ls_shift/su_max 0.000
_refine_ls_shift/su_mean 0.000
_refine_ls_structure_factor_coef Fsqd
_refine_ls_weighting_details 'calc w=1/[\s^2^(Fo^2^)+(0.0231P)^2^+1.9358P] where P=(Fo^2^+2Fc^2^)/3'
_refine_ls_weighting_scheme calc
_refine_ls_wR_factor_gt 0.0626
_refine_ls_wR_factor_ref 0.0654
_reflns_number_gt 1527
_reflns_number_total 1824
_reflns_threshold_expression I>2\s(I)
_cod_data_source_file hk2743.cif
_cod_data_source_block I
_cod_original_sg_symbol_H-M 'C 2/c'
_cod_database_code 2222741
_cod_database_fobs_code 2222741

loop_
_symmetry_equiv_pos_as_xyz
'x, y, z'
'-x, y, -z+1/2'
'x+1/2, y+1/2, z'
'-x+1/2, y+1/2, -z+1/2'
'-x, -y, -z'
'x, -y, z-1/2'
'-x+1/2, -y+1/2, -z'
'x+1/2, -y+1/2, z-1/2'

loop_
_atom_site_type_symbol
_atom_site_label
_atom_site_fract_x
_atom_site_fract_y
_atom_site_fract_z
_atom_site_U_iso_or_equiv
_atom_site_adp_type
_atom_site_calc_flag
_atom_site_refinement_flags
_atom_site_occupancy
_atom_site_disorder_assembly
_atom_site_disorder_group
Co Co 0.5000 0.24771(3) 0.2500 0.02958(13) Uani d S 1 . .
N N1 0.61270(11) -0.12644(16) 0.30331(13) 0.0369(4) Uani d . 1 . .
H H1 0.6138 -0.1391 0.2376 0.044 Uiso calc R 1 . .
N N2 0.58362(11) 0.39282(16) 0.22623(13) 0.0348(4) Uani d . 1 . .
N N3 0.62322(13) 0.56271(17) 0.14899(16) 0.0468(5) Uani d . 1 . .
H H3 0.6198 0.6308 0.1070 0.056 Uiso calc R 1 . .
O O1 0.56130(10) 0.24739(13) 0.42230(11) 0.0392(4) Uani d . 1 . .
O O2 0.62213(10) 0.16732(14) 0.59300(10) 0.0410(4) Uani d . 1 . .
O O3 0.58952(9) 0.09062(13) 0.25972(10) 0.0352(3) Uani d . 1 . .
C C1 0.59989(12) 0.00073(18) 0.33196(15) 0.0293(4) Uani d . 1 . .
C C2 0.60117(12) 0.01700(18) 0.44393(15) 0.0288(4) Uani d . 1 . .
C C3 0.61152(14) -0.0923(2) 0.51100(17) 0.0375(5) Uani d . 1 . .
H H3A 0.6115 -0.0814 0.5830 0.045 Uiso calc R 1 . .
C C4 0.62211(16) -0.2203(2) 0.47472(18) 0.0454(6) Uani d . 1 . .
H H4 0.6278 -0.2938 0.5209 0.055 Uiso calc R 1 . .
C C5 0.62375(16) -0.2340(2) 0.37099(19) 0.0449(6) Uani d . 1 . .
H H5 0.6325 -0.3175 0.3457 0.054 Uiso calc R 1 . .
C C6 0.59387(12) 0.15307(19) 0.48875(15) 0.0299(4) Uani d . 1 . .
C C7 0.55679(15) 0.4904(2) 0.15344(18) 0.0396(5) Uani d . 1 . .
H H7 0.4990 0.5071 0.1105 0.048 Uiso calc R 1 . .
C C8 0.67219(15) 0.4046(2) 0.27010(19) 0.0458(6) Uani d . 1 . .
H H8 0.7094 0.3488 0.3242 0.055 Uiso calc R 1 . .
C C9 0.69703(16) 0.5089(2) 0.2231(2) 0.0510(6) Uani d . 1 . .
H H9 0.7533 0.5381 0.2383 0.061 Uiso calc R 1 . .

loop_
_atom_site_aniso_label
_atom_site_aniso_U_11
_atom_site_aniso_U_22
_atom_site_aniso_U_33
_atom_site_aniso_U_12
_atom_site_aniso_U_13
_atom_site_aniso_U_23
Co 0.0402(2) 0.02722(19) 0.0222(2) 0.000 0.01241(16) 0.000
N1 0.0554(12) 0.0342(9) 0.0257(9) 0.0042(8) 0.0204(8) -0.0020(7)
N2 0.0400(11) 0.0327(9) 0.0318(9) 0.0006(8) 0.0132(8) 0.0052(7)
N3 0.0641(14) 0.0341(10) 0.0528(12) -0.0039(9) 0.0340(11) 0.0065(9)
O1 0.0589(10) 0.0309(7) 0.0245(7) 0.0071(7) 0.0115(7) -0.0005(6)
O2 0.0612(10) 0.0410(8) 0.0201(7) 0.0046(7) 0.0142(7) -0.0032(6)
O3 0.0529(9) 0.0334(7) 0.0254(7) 0.0071(6) 0.0214(7) 0.0040(6)
C1 0.0330(11) 0.0313(10) 0.0254(10) 0.0008(8) 0.0129(8) -0.0023(8)
C2 0.0332(11) 0.0319(10) 0.0227(10) 0.0011(8) 0.0118(8) -0.0005(8)
C3 0.0507(14) 0.0394(11) 0.0271(10) 0.0019(10) 0.0196(10) 0.0012(9)
C4 0.0715(17) 0.0337(11) 0.0357(12) 0.0057(11) 0.0250(12) 0.0072(9)
C5 0.0686(16) 0.0295(11) 0.0415(13) 0.0051(10) 0.0259(12) 0.0002(9)
C6 0.0332(11) 0.0354(10) 0.0243(10) -0.0003(9) 0.0142(8) -0.0014(8)
C7 0.0446(13) 0.0367(11) 0.0375(12) 0.0002(10) 0.0149(10) 0.0041(9)
C8 0.0411(14) 0.0475(13) 0.0471(14) 0.0035(10) 0.0141(11) 0.0018(10)
C9 0.0435(15) 0.0493(14) 0.0666(17) -0.0068(11) 0.0278(13) -0.0092(12)

loop_
_atom_type_symbol
_atom_type_description
_atom_type_scat_dispersion_real
_atom_type_scat_dispersion_imag
_atom_type_scat_source
C C 0.0033 0.0016 'International Tables Vol C Tables 4.2.6.8 and 6.1.1.4'
H H 0.0000 0.0000 'International Tables Vol C Tables 4.2.6.8 and 6.1.1.4'
N N 0.0061 0.0033 'International Tables Vol C Tables 4.2.6.8 and 6.1.1.4'
O O 0.0106 0.0060 'International Tables Vol C Tables 4.2.6.8 and 6.1.1.4'
Co Co 0.3494 0.9721 'International Tables Vol C Tables 4.2.6.8 and 6.1.1.4'

loop_
_geom_angle_atom_site_label_1
_geom_angle_atom_site_label_2
_geom_angle_atom_site_label_3
_geom_angle_site_symmetry_1
_geom_angle_site_symmetry_3
_geom_angle
_geom_angle_publ_flag
O1 Co O1 2_655 . 179.82(7) ?
O1 Co N2 2_655 . 86.54(6) ?
O1 Co N2 . . 93.59(6) ?
O1 Co N2 2_655 2_655 93.59(6) ?
O1 Co N2 . 2_655 86.54(6) ?
N2 Co N2 . 2_655 92.57(9) ?
O1 Co O3 2_655 2_655 82.90(5) ?
O1 Co O3 . 2_655 96.97(5) ?
N2 Co O3 . 2_655 168.64(5) ?
N2 Co O3 2_655 2_655 92.26(6) ?
O1 Co O3 2_655 . 96.97(5) ?
O1 Co O3 . . 82.90(5) ?
N2 Co O3 . . 92.26(6) ?
N2 Co O3 2_655 . 168.64(5) ?
O3 Co O3 2_655 . 84.91(8) ?
C5 N1 C1 . . 124.81(17) ?
C5 N1 H1 . . 117.6 ?
C1 N1 H1 . . 117.6 ?
C7 N2 C8 . . 105.13(18) ?
C7 N2 Co . . 123.24(15) ?
C8 N2 Co . . 131.44(14) ?
C7 N3 C9 . . 107.46(18) ?
C7 N3 H3 . . 126.3 ?
C9 N3 H3 . . 126.3 ?
C6 O1 Co . . 130.35(12) ?
C1 O3 Co . . 118.52(12) ?
O3 C1 N1 . . 117.74(16) ?
O3 C1 C2 . . 126.95(17) ?
N1 C1 C2 . . 115.31(16) ?
C3 C2 C1 . . 119.33(17) ?
C3 C2 C6 . . 119.94(16) ?
C1 C2 C6 . . 120.71(16) ?
C2 C3 C4 . . 122.10(18) ?
C2 C3 H3A . . 119.0 ?
C4 C3 H3A . . 119.0 ?
C5 C4 C3 . . 118.14(19) ?
C5 C4 H4 . . 120.9 ?
C3 C4 H4 . . 120.9 ?
C4 C5 N1 . . 120.26(19) ?
C4 C5 H5 . . 119.9 ?
N1 C5 H5 . . 119.9 ?
O2 C6 O1 . . 122.54(17) ?
O2 C6 C2 . . 117.41(17) ?
O1 C6 C2 . . 120.05(16) ?
N2 C7 N3 . . 111.4(2) ?
N2 C7 H7 . . 124.3 ?
N3 C7 H7 . . 124.3 ?
C9 C8 N2 . . 109.9(2) ?
C9 C8 H8 . . 125.1 ?
N2 C8 H8 . . 125.1 ?
C8 C9 N3 . . 106.1(2) ?
C8 C9 H9 . . 126.9 ?
N3 C9 H9 . . 126.9 ?

loop_
_geom_bond_atom_site_label_1
_geom_bond_atom_site_label_2
_geom_bond_site_symmetry_2
_geom_bond_distance
_geom_bond_publ_flag
Co O1 2_655 2.0684(13) ?
Co O1 . 2.0684(13) y
Co O3 2_655 2.1402(13) ?
Co O3 . 2.1402(13) y
Co N2 . 2.1107(16) y
Co N2 2_655 2.1107(16) ?
N1 C5 . 1.357(3) ?
N1 C1 . 1.368(2) ?
N1 H1 . 0.8600 ?
N2 C7 . 1.315(2) ?
N2 C8 . 1.374(3) ?
N3 C7 . 1.339(3) ?
N3 C9 . 1.359(3) ?
N3 H3 . 0.8600 ?
O1 C6 . 1.258(2) ?
O2 C6 . 1.253(2) ?
O3 C1 . 1.260(2) ?
C1 C2 . 1.438(3) ?
C2 C3 . 1.367(3) ?
C2 C6 . 1.506(3) ?
C3 C4 . 1.401(3) ?
C3 H3A . 0.9300 ?
C4 C5 . 1.348(3) ?
C4 H4 . 0.9300 ?
C5 H5 . 0.9300 ?
C7 H7 . 0.9300 ?
C8 C9 . 1.347(3) ?
C8 H8 . 0.9300 ?
C9 H9 . 0.9300 ?

loop_
_geom_hbond_atom_site_label_D
_geom_hbond_atom_site_label_H
_geom_hbond_atom_site_label_A
_geom_hbond_site_symmetry_A
_geom_hbond_distance_DH
_geom_hbond_distance_HA
_geom_hbond_distance_DA
_geom_hbond_angle_DHA
_geom_hbond_publ_flag
N1 H1 O2 6 0.86 1.93 2.789(2) 177 y
N3 H3 O2 6_565 0.86 2.04 2.806(2) 148 y
C3 H3A O3 6_556 0.93 2.43 3.341(3) 168 y
